data_4315177
loop_
_publ_author_name
'Igor L. Fedushkin'
'Olga V. Maslova'
'Markus Hummert'
'Herbert Schumann'

_publ_section_title
;
 One- and Two-Electron-Transfer Reactions of (dpp-Bian)Sm(dme)3
;
_journal_name_full 'Inorganic Chemistry'
_journal_page_first 2901
_journal_page_last 2910
_journal_paper_doi 10.1021/ic902439x
_journal_volume 49
_journal_year 2010
_chemical_formula_sum 'C94 H128 I2 N4 O4 Sm2'
_chemical_formula_weight 1932.50
_chemical_name_systematic
;
 ?
;
_space_group_IT_number 14
_symmetry_cell_setting monoclinic
_symmetry_space_group_name_Hall '-P 2yn'
_symmetry_space_group_name_H-M 'P 1 21/n 1'
_atom_sites_solution_hydrogens geom
_atom_sites_solution_primary direct
_atom_sites_solution_secondary difmap
_audit_creation_method SHELXL-97
_cell_angle_alpha 90.00
_cell_angle_beta 109.302(5)
_cell_angle_gamma 90.00
_cell_formula_units_Z 2
_cell_length_a 16.136(5)
_cell_length_b 16.036(5)
_cell_length_c 18.866(5)
_cell_measurement_reflns_used 10358
_cell_measurement_temperature 153(2)
_cell_measurement_theta_max 28.8568
_cell_measurement_theta_min 2.9573
_cell_volume 4607(2)
_computing_cell_refinement
;
        CrysAlis RED, Oxford Diffraction Ltd.,
        Version 1.171.29.10 (release 13-04-2006 CrysAlis171 .NET)
        (compiled Apr 13 2006,12:24:59)
;
_computing_data_collection
;
        CrysAlis CCD, Oxford Diffraction Ltd.,
        Version 1.171.29.10 (release 13-04-2006 CrysAlis171 .NET)
        (compiled Apr 13 2006,12:24:59)
;
_computing_data_reduction
;
        CrysAlis RED, Oxford Diffraction Ltd.,
        Version 1.171.29.10 (release 13-04-2006 CrysAlis171 .NET)
        (compiled Apr 13 2006,12:24:59)
;
_computing_structure_refinement 'SHELXL-97 (Sheldrick, 1997)'
_computing_structure_solution 'SIR97 - J. Appl. Cryst. (1999) 32, 115-119'
_diffrn_ambient_temperature 153(2)
_diffrn_detector_area_resol_mean 16.3031
_diffrn_measured_fraction_theta_full 0.970
_diffrn_measured_fraction_theta_max 0.970
_diffrn_measurement_device_type 'Oxford Diffraction Xcalibur S Sapphire'
_diffrn_measurement_method \w
_diffrn_radiation_monochromator graphite
_diffrn_radiation_source 'Enhance (Mo) X-ray Source'
_diffrn_radiation_type MoK\a
_diffrn_radiation_wavelength 0.71069
_diffrn_reflns_av_R_equivalents 0.0373
_diffrn_reflns_av_sigmaI/netI 0.0972
_diffrn_reflns_limit_h_max 20
_diffrn_reflns_limit_h_min -20
_diffrn_reflns_limit_k_max 20
_diffrn_reflns_limit_k_min -19
_diffrn_reflns_limit_l_max 23
_diffrn_reflns_limit_l_min -22
_diffrn_reflns_number 27964
_diffrn_reflns_theta_full 27.50
_diffrn_reflns_theta_max 27.50
_diffrn_reflns_theta_min 2.96
_exptl_absorpt_coefficient_mu 1.981
_exptl_absorpt_correction_T_max 0.7689
_exptl_absorpt_correction_T_min 0.6478
_exptl_absorpt_correction_type multi-scan
_exptl_absorpt_process_details
;
CrysAlis RED, Oxford Diffraction Ltd.,
Version 1.171.32.5 (release 08-05-2007 CrysAlis171 .NET)
(compiled May  8 2007,13:10:02)
Empirical absorption correction using spherical harmonics,
implemented in SCALE3 ABSPACK scaling algorithm.
;
_exptl_crystal_colour black
_exptl_crystal_density_diffrn 1.393
_exptl_crystal_density_method 'not measured'
_exptl_crystal_description block
_exptl_crystal_F_000 1964
_exptl_crystal_size_max 0.24
_exptl_crystal_size_mid 0.17
_exptl_crystal_size_min 0.14
_refine_diff_density_max 1.204
_refine_diff_density_min -0.564
_refine_diff_density_rms 0.088
_refine_ls_extinction_method none
_refine_ls_goodness_of_fit_ref 0.891
_refine_ls_hydrogen_treatment constr
_refine_ls_matrix_type full
_refine_ls_number_parameters 463
_refine_ls_number_reflns 10269
_refine_ls_number_restraints 0
_refine_ls_restrained_S_all 0.891
_refine_ls_R_factor_all 0.0555
_refine_ls_R_factor_gt 0.0301
_refine_ls_shift/su_max 0.087
_refine_ls_shift/su_mean 0.010
_refine_ls_structure_factor_coef Fsqd
_refine_ls_weighting_details 'calc w=1/[\s^2^(Fo^2^)+(0.0235P)^2^+0.0000P] where P=(Fo^2^+2Fc^2^)/3'
_refine_ls_weighting_scheme calc
_refine_ls_wR_factor_gt 0.0574
_refine_ls_wR_factor_ref 0.0604
_reflns_number_gt 6126
_reflns_number_total 10269
_reflns_threshold_expression >2sigma(I)
_cod_data_source_file ic902439x_si_005.cif
_cod_data_source_block xmh208
_cod_database_code 4315177

loop_
_symmetry_equiv_pos_as_xyz
'x, y, z'
'-x+1/2, y+1/2, -z+1/2'
'-x, -y, -z'
'x-1/2, -y-1/2, z-1/2'

loop_
_atom_site_label
_atom_site_type_symbol
_atom_site_fract_x
_atom_site_fract_y
_atom_site_fract_z
_atom_site_U_iso_or_equiv
_atom_site_adp_type
_atom_site_occupancy
_atom_site_symmetry_multiplicity
_atom_site_calc_flag
_atom_site_refinement_flags
_atom_site_disorder_assembly
_atom_site_disorder_group
C1 C 0.95044(19) 0.9541(2) 0.2493(2) 0.0236(8) Uani 1 1 d . . .
C2 C 0.88692(19) 1.0210(2) 0.23660(19) 0.0227(8) Uani 1 1 d . . .
C3 C 0.86240(19) 1.0294(2) 0.3047(2) 0.0269(8) Uani 1 1 d . . .
C4 C 0.91060(19) 0.9682(2) 0.3560(2) 0.0246(8) Uani 1 1 d . . .
C5 C 0.96555(19) 0.92136(19) 0.3250(2) 0.0243(8) Uani 1 1 d . . .
C6 C 1.01694(19) 0.8596(2) 0.36976(19) 0.0266(8) Uani 1 1 d . . .
H6 H 1.0544 0.8277 0.3524 0.032 Uiso 1 1 calc R . .
C7 C 1.0117(2) 0.8456(2) 0.4424(2) 0.0343(9) Uani 1 1 d . . .
H7 H 1.0466 0.8042 0.4723 0.041 Uiso 1 1 calc R . .
C8 C 0.9570(2) 0.8908(2) 0.4704(2) 0.0368(9) Uani 1 1 d . . .
H8 H 0.9548 0.8792 0.5181 0.044 Uiso 1 1 calc R . .
C9 C 0.9045(2) 0.9543(2) 0.4270(2) 0.0322(9) Uani 1 1 d . . .
C10 C 0.8450(2) 1.0067(2) 0.4472(2) 0.0403(10) Uani 1 1 d . . .
H10 H 0.8372 1.0002 0.4936 0.048 Uiso 1 1 calc R . .
C11 C 0.7991(2) 1.0667(2) 0.3987(2) 0.0416(10) Uani 1 1 d . . .
H11 H 0.7611 1.1005 0.4137 0.050 Uiso 1 1 calc R . .
C12 C 0.8060(2) 1.0802(2) 0.3274(2) 0.0366(9) Uani 1 1 d . . .
H12 H 0.7737 1.1220 0.2962 0.044 Uiso 1 1 calc R . .
C13 C 0.8206(2) 1.1439(2) 0.1765(2) 0.0286(9) Uani 1 1 d . . .
C14 C 0.7295(2) 1.1531(2) 0.1418(2) 0.0388(10) Uani 1 1 d . . .
C15 C 0.6934(3) 1.2311(3) 0.1467(2) 0.0536(12) Uani 1 1 d . . .
H15 H 0.6332 1.2387 0.1245 0.064 Uiso 1 1 calc R . .
C16 C 0.7435(3) 1.2964(3) 0.1832(3) 0.0592(13) Uani 1 1 d . . .
H16 H 0.7176 1.3476 0.1858 0.071 Uiso 1 1 calc R . .
C17 C 0.8315(3) 1.2864(2) 0.2158(2) 0.0513(11) Uani 1 1 d . . .
H17 H 0.8654 1.3314 0.2402 0.062 Uiso 1 1 calc R . .
C18 C 0.8722(2) 1.2105(2) 0.2134(2) 0.0370(10) Uani 1 1 d . . .
C19 C 0.9714(2) 1.2042(2) 0.2524(3) 0.0464(11) Uani 1 1 d . . .
H19 H 0.9887 1.1466 0.2470 0.056 Uiso 1 1 calc R . .
C20 C 1.0215(3) 1.2611(3) 0.2151(3) 0.0629(13) Uani 1 1 d . . .
H20A H 1.0096 1.3183 0.2231 0.094 Uiso 1 1 calc R . .
H20B H 1.0029 1.2498 0.1622 0.094 Uiso 1 1 calc R . .
H20C H 1.0834 1.2507 0.2367 0.094 Uiso 1 1 calc R . .
C21 C 0.9967(3) 1.2226(3) 0.3360(3) 0.0664(14) Uani 1 1 d . . .
H21A H 1.0584 1.2126 0.3598 0.100 Uiso 1 1 calc R . .
H21B H 0.9639 1.1869 0.3579 0.100 Uiso 1 1 calc R . .
H21C H 0.9838 1.2798 0.3432 0.100 Uiso 1 1 calc R . .
C22 C 0.6702(2) 1.0810(3) 0.1032(2) 0.0474(11) Uani 1 1 d . . .
H22 H 0.7075 1.0396 0.0902 0.057 Uiso 1 1 calc R . .
C23 C 0.5984(2) 1.1064(3) 0.0294(3) 0.0785(16) Uani 1 1 d . . .
H23A H 0.5658 1.0580 0.0061 0.118 Uiso 1 1 calc R . .
H23B H 0.6253 1.1312 -0.0040 0.118 Uiso 1 1 calc R . .
H23C H 0.5594 1.1460 0.0401 0.118 Uiso 1 1 calc R . .
C24 C 0.6290(3) 1.0383(3) 0.1556(3) 0.0685(14) Uani 1 1 d . . .
H24A H 0.6744 1.0150 0.1976 0.103 Uiso 1 1 calc R . .
H24B H 0.5906 0.9946 0.1289 0.103 Uiso 1 1 calc R . .
H24C H 0.5960 1.0784 0.1731 0.103 Uiso 1 1 calc R . .
C25 C 1.06496(19) 0.8841(2) 0.22363(18) 0.0228(8) Uani 1 1 d . . .
C26 C 1.0612(2) 0.7982(2) 0.2087(2) 0.0311(9) Uani 1 1 d . . .
C27 C 1.1367(2) 0.7514(2) 0.2421(2) 0.0409(10) Uani 1 1 d . . .
H27 H 1.1352 0.6943 0.2336 0.049 Uiso 1 1 calc R . .
C28 C 1.2125(2) 0.7868(2) 0.2867(2) 0.0423(10) Uani 1 1 d . . .
H28 H 1.2611 0.7535 0.3101 0.051 Uiso 1 1 calc R . .
C29 C 1.2178(2) 0.8719(2) 0.2974(2) 0.0375(10) Uani 1 1 d . . .
H29 H 1.2708 0.8957 0.3262 0.045 Uiso 1 1 calc R . .
C30 C 1.1450(2) 0.9227(2) 0.26597(19) 0.0253(8) Uani 1 1 d . . .
C31 C 1.1533(2) 1.0167(2) 0.27780(19) 0.0284(8) Uani 1 1 d . . .
H31 H 1.1006 1.0425 0.2427 0.034 Uiso 1 1 calc R . .
C32 C 1.2332(2) 1.0527(2) 0.2618(2) 0.0461(11) Uani 1 1 d . . .
H32A H 1.2327 1.1123 0.2656 0.069 Uiso 1 1 calc R . .
H32B H 1.2310 1.0371 0.2120 0.069 Uiso 1 1 calc R . .
H32C H 1.2859 1.0311 0.2977 0.069 Uiso 1 1 calc R . .
C33 C 1.1572(2) 1.0399(2) 0.3574(2) 0.0466(11) Uani 1 1 d . . .
H33A H 1.1019 1.0275 0.3637 0.070 Uiso 1 1 calc R . .
H33B H 1.1693 1.0984 0.3654 0.070 Uiso 1 1 calc R . .
H33C H 1.2028 1.0085 0.3930 0.070 Uiso 1 1 calc R . .
C34 C 0.9768(2) 0.7557(2) 0.1610(2) 0.0359(9) Uani 1 1 d . . .
H34 H 0.9360 0.7994 0.1341 0.043 Uiso 1 1 calc R . .
C35 C 0.9908(3) 0.6972(2) 0.1031(3) 0.0585(12) Uani 1 1 d . . .
H35A H 1.0145 0.7276 0.0705 0.088 Uiso 1 1 calc R . .
H35B H 0.9356 0.6728 0.0742 0.088 Uiso 1 1 calc R . .
H35C H 1.0310 0.6539 0.1280 0.088 Uiso 1 1 calc R . .
C36 C 0.9341(3) 0.7095(3) 0.2106(3) 0.0693(14) Uani 1 1 d . . .
H36A H 0.9748 0.6696 0.2411 0.104 Uiso 1 1 calc R . .
H36B H 0.8825 0.6812 0.1796 0.104 Uiso 1 1 calc R . .
H36C H 0.9182 0.7487 0.2423 0.104 Uiso 1 1 calc R . .
C37 C 0.7242(2) 0.8474(2) 0.0203(2) 0.0436(11) Uani 1 1 d . . .
C38 C 0.6917(3) 0.8289(3) 0.0853(3) 0.098(2) Uani 1 1 d . . .
H38A H 0.7399 0.8103 0.1277 0.146 Uiso 1 1 calc R . .
H38B H 0.6477 0.7860 0.0709 0.146 Uiso 1 1 calc R . .
H38C H 0.6669 0.8785 0.0985 0.146 Uiso 1 1 calc R . .
C39 C 0.7595(2) 0.7682(2) -0.0023(2) 0.0550(12) Uani 1 1 d . . .
H39A H 0.7831 0.7802 -0.0417 0.083 Uiso 1 1 calc R . .
H39B H 0.7128 0.7282 -0.0198 0.083 Uiso 1 1 calc R . .
H39C H 0.8049 0.7458 0.0403 0.083 Uiso 1 1 calc R . .
C40 C 0.6529(3) 0.8831(3) -0.0474(3) 0.0916(19) Uani 1 1 d . . .
H40A H 0.6273 0.9311 -0.0324 0.137 Uiso 1 1 calc R . .
H40B H 0.6084 0.8418 -0.0677 0.137 Uiso 1 1 calc R . .
H40C H 0.6781 0.8990 -0.0850 0.137 Uiso 1 1 calc R . .
N1 N 0.98654(15) 0.93445(15) 0.19719(15) 0.0218(6) Uani 1 1 d . . .
N2 N 0.86208(15) 1.06480(16) 0.17315(16) 0.0264(7) Uani 1 1 d . . .
O1 O 0.79257(14) 0.90818(14) 0.04493(13) 0.0365(6) Uani 1 1 d . . .
I1 I 0.941582(14) 0.899404(14) -0.062225(14) 0.03469(7) Uani 1 1 d . . .
Sm1 Sm 0.896724(11) 0.989055(11) 0.073878(10) 0.02463(6) Uani 1 1 d . . .
O2 O 0.81650(15) 1.10260(16) -0.00583(15) 0.0434(7) Uani 1 1 d . . .
C44 C 0.8283(3) 1.1932(2) 0.0005(3) 0.0568(12) Uani 1 1 d . . .
H44A H 0.8880 1.2081 0.0047 0.068 Uiso 1 1 calc R . .
H44B H 0.8162 1.2138 0.0444 0.068 Uiso 1 1 calc R . .
C41 C 0.7694(3) 1.0832(3) -0.0837(3) 0.0847(16) Uani 1 1 d . . .
H41A H 0.8099 1.0634 -0.1081 0.102 Uiso 1 1 calc R . .
H41B H 0.7266 1.0396 -0.0868 0.102 Uiso 1 1 calc R . .
C42 C 0.7257(4) 1.1575(4) -0.1205(3) 0.102(2) Uani 1 1 d . . .
H42A H 0.6631 1.1539 -0.1291 0.123 Uiso 1 1 calc R . .
H42B H 0.7347 1.1647 -0.1684 0.123 Uiso 1 1 calc R . .
C43 C 0.7650(4) 1.2291(4) -0.0692(4) 0.106(2) Uani 1 1 d . . .
H43A H 0.7950 1.2667 -0.0929 0.127 Uiso 1 1 calc R . .
H43B H 0.7195 1.2600 -0.0575 0.127 Uiso 1 1 calc R . .

loop_
_atom_site_aniso_label
_atom_site_aniso_U_11
_atom_site_aniso_U_22
_atom_site_aniso_U_33
_atom_site_aniso_U_23
_atom_site_aniso_U_13
_atom_site_aniso_U_12
C1 0.0187(18) 0.0243(19) 0.026(2) -0.0026(17) 0.0046(16) -0.0039(15)
C2 0.0188(17) 0.0243(19) 0.024(2) -0.0021(17) 0.0059(15) 0.0011(15)
C3 0.0203(18) 0.032(2) 0.027(2) -0.0039(18) 0.0061(16) 0.0021(15)
C4 0.0201(17) 0.028(2) 0.025(2) -0.0068(17) 0.0060(16) -0.0055(15)
C5 0.0212(18) 0.0231(19) 0.027(2) -0.0018(17) 0.0063(16) -0.0044(15)
C6 0.0234(19) 0.028(2) 0.027(2) -0.0034(18) 0.0061(16) -0.0044(16)
C7 0.036(2) 0.034(2) 0.027(2) 0.0063(19) 0.0027(18) -0.0018(17)
C8 0.041(2) 0.047(2) 0.021(2) 0.004(2) 0.0084(18) -0.010(2)
C9 0.0264(19) 0.045(2) 0.025(2) -0.0010(19) 0.0077(17) -0.0069(18)
C10 0.042(2) 0.059(3) 0.025(2) -0.005(2) 0.0185(18) -0.003(2)
C11 0.038(2) 0.058(3) 0.034(3) -0.006(2) 0.020(2) 0.008(2)
C12 0.032(2) 0.045(2) 0.033(2) 0.004(2) 0.0120(18) 0.0127(18)
C13 0.032(2) 0.030(2) 0.028(2) 0.0039(18) 0.0161(18) 0.0103(17)
C14 0.038(2) 0.052(3) 0.030(2) 0.005(2) 0.0152(19) 0.015(2)
C15 0.043(3) 0.073(3) 0.043(3) 0.010(3) 0.012(2) 0.032(3)
C16 0.066(3) 0.047(3) 0.066(4) 0.011(3) 0.024(3) 0.041(3)
C17 0.067(3) 0.038(3) 0.055(3) 0.004(2) 0.028(2) 0.008(2)
C18 0.044(2) 0.031(2) 0.038(3) 0.003(2) 0.017(2) 0.0141(19)
C19 0.042(2) 0.027(2) 0.067(3) -0.011(2) 0.013(2) 0.0056(18)
C20 0.055(3) 0.070(3) 0.071(4) -0.026(3) 0.030(3) -0.012(2)
C21 0.063(3) 0.055(3) 0.068(4) 0.006(3) 0.004(3) -0.011(2)
C22 0.029(2) 0.070(3) 0.043(3) 0.000(2) 0.011(2) 0.016(2)
C23 0.045(3) 0.124(4) 0.057(4) 0.004(3) 0.003(2) 0.006(3)
C24 0.069(3) 0.076(3) 0.059(4) -0.010(3) 0.018(3) -0.010(3)
C25 0.0224(18) 0.028(2) 0.020(2) 0.0000(17) 0.0087(15) 0.0034(15)
C26 0.037(2) 0.025(2) 0.036(2) 0.0002(18) 0.0180(19) 0.0049(17)
C27 0.046(2) 0.026(2) 0.054(3) 0.001(2) 0.020(2) 0.0116(19)
C28 0.033(2) 0.049(3) 0.044(3) 0.009(2) 0.011(2) 0.020(2)
C29 0.025(2) 0.046(3) 0.038(3) -0.003(2) 0.0068(18) 0.0051(18)
C30 0.0238(19) 0.029(2) 0.026(2) 0.0013(17) 0.0113(16) 0.0017(16)
C31 0.0226(18) 0.034(2) 0.026(2) -0.0060(18) 0.0047(15) -0.0076(16)
C32 0.045(2) 0.052(3) 0.041(3) -0.001(2) 0.014(2) -0.018(2)
C33 0.047(2) 0.048(3) 0.046(3) -0.012(2) 0.017(2) -0.016(2)
C34 0.040(2) 0.026(2) 0.044(3) -0.0067(19) 0.018(2) 0.0004(17)
C35 0.063(3) 0.052(3) 0.060(3) -0.021(3) 0.020(2) -0.002(2)
C36 0.065(3) 0.086(4) 0.066(4) -0.020(3) 0.032(3) -0.045(3)
C37 0.033(2) 0.055(3) 0.044(3) -0.017(2) 0.014(2) -0.018(2)
C38 0.118(4) 0.103(4) 0.110(5) -0.052(4) 0.089(4) -0.076(3)
C39 0.049(3) 0.063(3) 0.055(3) -0.019(3) 0.021(2) -0.028(2)
C40 0.048(3) 0.074(4) 0.124(5) -0.014(4) -0.011(3) -0.018(3)
N1 0.0202(15) 0.0184(15) 0.0278(18) -0.0007(13) 0.0096(13) -0.0024(12)
N2 0.0209(15) 0.0238(16) 0.033(2) -0.0011(15) 0.0068(13) 0.0038(12)
O1 0.0337(14) 0.0457(16) 0.0329(16) -0.0080(13) 0.0149(12) -0.0117(12)
I1 0.03878(14) 0.03717(15) 0.03501(16) -0.00910(13) 0.02147(12) -0.01062(11)
Sm1 0.02324(9) 0.03033(11) 0.02166(10) 0.00077(10) 0.00921(7) -0.00115(8)
O2 0.0413(15) 0.0495(18) 0.0360(18) 0.0100(14) 0.0083(13) 0.0091(13)
C44 0.064(3) 0.045(3) 0.065(3) 0.023(3) 0.027(3) 0.014(2)
C41 0.082(4) 0.099(4) 0.050(4) 0.002(3) -0.009(3) 0.036(3)
C42 0.130(5) 0.119(5) 0.049(4) 0.029(4) 0.017(4) 0.046(4)
C43 0.100(4) 0.092(5) 0.108(6) 0.042(4) 0.011(4) 0.028(4)

loop_
_atom_type_symbol
_atom_type_description
_atom_type_scat_dispersion_real
_atom_type_scat_dispersion_imag
_atom_type_scat_source
C C 0.0033 0.0016 'International Tables Vol C Tables 4.2.6.8 and 6.1.1.4'
H H 0.0000 0.0000 'International Tables Vol C Tables 4.2.6.8 and 6.1.1.4'
N N 0.0061 0.0033 'International Tables Vol C Tables 4.2.6.8 and 6.1.1.4'
O O 0.0106 0.0060 'International Tables Vol C Tables 4.2.6.8 and 6.1.1.4'
I I -0.4742 1.8119 'International Tables Vol C Tables 4.2.6.8 and 6.1.1.4'
Sm Sm -0.1638 3.4418 'International Tables Vol C Tables 4.2.6.8 and 6.1.1.4'

loop_
_geom_angle_atom_site_label_1
_geom_angle_atom_site_label_2
_geom_angle_atom_site_label_3
_geom_angle
_geom_angle_site_symmetry_1
_geom_angle_site_symmetry_3
_geom_angle_publ_flag
N1 C1 C2 120.7(3) . . ?
N1 C1 C5 131.3(3) . . ?
C2 C1 C5 108.0(3) . . ?
N2 C2 C1 121.8(3) . . ?
N2 C2 C3 130.5(3) . . ?
C1 C2 C3 107.7(3) . . ?
C12 C3 C4 117.6(3) . . ?
C12 C3 C2 135.8(3) . . ?
C4 C3 C2 106.7(3) . . ?
C9 C4 C3 124.7(3) . . ?
C9 C4 C5 124.1(3) . . ?
C3 C4 C5 111.1(3) . . ?
C6 C5 C4 117.0(3) . . ?
C6 C5 C1 136.4(3) . . ?
C4 C5 C1 106.5(3) . . ?
C5 C6 C7 119.2(3) . . ?
C8 C7 C6 122.5(3) . . ?
C7 C8 C9 119.9(3) . . ?
C4 C9 C8 117.2(3) . . ?
C4 C9 C10 115.7(3) . . ?
C8 C9 C10 127.2(3) . . ?
C11 C10 C9 120.1(3) . . ?
C10 C11 C12 123.7(3) . . ?
C3 C12 C11 118.3(3) . . ?
C18 C13 C14 120.9(3) . . ?
C18 C13 N2 119.1(3) . . ?
C14 C13 N2 120.0(3) . . ?
C15 C14 C13 117.3(4) . . ?
C15 C14 C22 120.1(3) . . ?
C13 C14 C22 122.6(3) . . ?
C16 C15 C14 122.1(4) . . ?
C17 C16 C15 119.7(4) . . ?
C16 C17 C18 121.6(4) . . ?
C17 C18 C13 118.5(3) . . ?
C17 C18 C19 118.2(4) . . ?
C13 C18 C19 123.2(3) . . ?
C21 C19 C18 111.4(3) . . ?
C21 C19 C20 111.0(3) . . ?
C18 C19 C20 111.5(3) . . ?
C14 C22 C24 111.8(3) . . ?
C14 C22 C23 113.4(3) . . ?
C24 C22 C23 110.2(3) . . ?
C26 C25 C30 120.9(3) . . ?
C26 C25 N1 120.3(3) . . ?
C30 C25 N1 118.8(3) . . ?
C27 C26 C25 117.7(3) . . ?
C27 C26 C34 120.3(3) . . ?
C25 C26 C34 122.0(3) . . ?
C28 C27 C26 122.0(3) . . ?
C27 C28 C29 120.2(3) . . ?
C28 C29 C30 121.1(3) . . ?
C29 C30 C25 117.9(3) . . ?
C29 C30 C31 119.8(3) . . ?
C25 C30 C31 122.3(3) . . ?
C30 C31 C33 111.0(3) . . ?
C30 C31 C32 112.5(3) . . ?
C33 C31 C32 109.8(3) . . ?
C35 C34 C26 112.8(3) . . ?
C35 C34 C36 110.3(3) . . ?
C26 C34 C36 110.6(3) . . ?
O1 C37 C39 110.1(3) . . ?
O1 C37 C38 107.9(3) . . ?
C39 C37 C38 109.1(4) . . ?
O1 C37 C40 107.7(3) . . ?
C39 C37 C40 109.3(4) . . ?
C38 C37 C40 112.7(4) . . ?
C1 N1 C25 115.0(3) . . ?
C1 N1 Sm1 110.4(2) . . ?
C25 N1 Sm1 134.51(19) . . ?
C2 N2 C13 115.5(3) . . ?
C2 N2 Sm1 110.5(2) . . ?
C13 N2 Sm1 134.1(2) . . ?
C37 O1 Sm1 174.3(2) . . ?
Sm1 I1 Sm1 101.896(16) . 3_775 ?
O1 Sm1 O2 94.97(9) . . ?
O1 Sm1 N2 98.25(8) . . ?
O2 Sm1 N2 83.83(9) . . ?
O1 Sm1 N1 101.64(9) . . ?
O2 Sm1 N1 150.97(8) . . ?
N2 Sm1 N1 70.43(9) . . ?
O1 Sm1 I1 83.44(6) . . ?
O2 Sm1 I1 93.15(6) . . ?
N2 Sm1 I1 176.64(6) . . ?
N1 Sm1 I1 112.14(6) . . ?
O1 Sm1 I1 160.42(6) . 3_775 ?
O2 Sm1 I1 79.69(6) . 3_775 ?
N2 Sm1 I1 99.86(6) . 3_775 ?
N1 Sm1 I1 91.42(6) . 3_775 ?
I1 Sm1 I1 78.104(16) . 3_775 ?
C41 O2 C44 107.8(3) . . ?
C41 O2 Sm1 117.3(2) . . ?
C44 O2 Sm1 131.4(2) . . ?
O2 C44 C43 106.2(4) . . ?
C42 C41 O2 108.6(4) . . ?
C41 C42 C43 106.7(4) . . ?
C44 C43 C42 107.1(4) . . ?

loop_
_geom_bond_atom_site_label_1
_geom_bond_atom_site_label_2
_geom_bond_distance
_geom_bond_site_symmetry_2
_geom_bond_publ_flag
C1 N1 1.336(4) . ?
C1 C2 1.447(4) . ?
C1 C5 1.464(5) . ?
C2 N2 1.330(4) . ?
C2 C3 1.471(4) . ?
C3 C12 1.389(4) . ?
C3 C4 1.417(4) . ?
C4 C9 1.393(5) . ?
C4 C5 1.426(4) . ?
C5 C6 1.385(4) . ?
C6 C7 1.419(5) . ?
C7 C8 1.375(4) . ?
C8 C9 1.403(5) . ?
C9 C10 1.420(5) . ?
C10 C11 1.365(5) . ?
C11 C12 1.401(5) . ?
C13 C18 1.392(5) . ?
C13 C14 1.405(4) . ?
C13 N2 1.445(4) . ?
C14 C15 1.396(5) . ?
C14 C22 1.523(5) . ?
C15 C16 1.364(5) . ?
C16 C17 1.357(5) . ?
C17 C18 1.390(5) . ?
C18 C19 1.528(5) . ?
C19 C21 1.523(6) . ?
C19 C20 1.535(5) . ?
C22 C24 1.524(5) . ?
C22 C23 1.543(5) . ?
C25 C26 1.402(4) . ?
C25 C30 1.417(4) . ?
C25 N1 1.444(4) . ?
C26 C27 1.392(4) . ?
C26 C34 1.522(5) . ?
C27 C28 1.359(5) . ?
C28 C29 1.378(5) . ?
C29 C30 1.391(4) . ?
C30 C31 1.522(4) . ?
C31 C33 1.527(5) . ?
C31 C32 1.531(4) . ?
C34 C35 1.513(5) . ?
C34 C36 1.525(5) . ?
C37 O1 1.430(4) . ?
C37 C39 1.509(5) . ?
C37 C38 1.513(5) . ?
C37 C40 1.521(6) . ?
N1 Sm1 2.460(3) . ?
N2 Sm1 2.447(3) . ?
O1 Sm1 2.049(2) . ?
I1 Sm1 3.2269(7) . ?
I1 Sm1 3.2302(8) 3_775 ?
Sm1 O2 2.442(2) . ?
Sm1 I1 3.2302(8) 3_775 ?
O2 C41 1.448(5) . ?
O2 C44 1.465(4) . ?
C44 C43 1.487(6) . ?
C41 C42 1.440(6) . ?
C42 C43 1.500(7) . ?
